data_7102868
loop_
_publ_author_name
'Clayden, Jonathan'
'Vallverd\'u, Llu\'is'
'Clayton, James'
'Helliwell, Madeleine'

_publ_section_title
;
 Conformational switching between diastereoisomeric atropisomers of
 arenedicarboxamides induced by complexation with Lewis acids.
;
_journal_issue 5
_journal_name_full 'Chemical communications (Cambridge, England)'
_journal_page_first 561
_journal_page_last 563
_journal_paper_doi 10.1039/b716105k
_journal_year 2008
_chemical_formula_moiety 'C26 H34 I2 N2 O2'
_chemical_formula_sum 'C26 H34 I2 N2 O2'
_chemical_formula_weight 660.35
_chemical_name_systematic
;
?
;
_space_group_IT_number 14
_symmetry_cell_setting monoclinic
_symmetry_space_group_name_Hall '-P 2yn'
_symmetry_space_group_name_H-M 'P 1 21/n 1'
_atom_sites_solution_hydrogens geom
_atom_sites_solution_primary direct
_atom_sites_solution_secondary difmap
_audit_creation_method SHELXL-97
_cell_angle_alpha 90.00
_cell_angle_beta 101.4260(10)
_cell_angle_gamma 90.00
_cell_formula_units_Z 4
_cell_length_a 7.7369(6)
_cell_length_b 19.5591(14)
_cell_length_c 17.9914(13)
_cell_measurement_reflns_used 5733
_cell_measurement_temperature 100(2)
_cell_measurement_theta_max 26.32
_cell_measurement_theta_min 2.31
_cell_volume 2668.6(3)
_computing_cell_refinement 'Bruker SMART'
_computing_data_collection 'Bruker SMART'
_computing_data_reduction 'Bruker SAINT'
_computing_molecular_graphics 'Bruker SHELXTL'
_computing_publication_material 'Bruker SHELXTL'
_computing_structure_refinement 'SHELXL-97 (Sheldrick, 1997)'
_computing_structure_solution 'SHELXS-97 (Sheldrick, 1990)'
_diffrn_ambient_temperature 100(2)
_diffrn_measured_fraction_theta_full 0.993
_diffrn_measured_fraction_theta_max 0.993
_diffrn_measurement_device_type 'CCD area detector'
_diffrn_measurement_method 'phi and omega scans'
_diffrn_radiation_monochromator graphite
_diffrn_radiation_source 'fine-focus sealed tube'
_diffrn_radiation_type MoK\a
_diffrn_radiation_wavelength 0.71073
_diffrn_reflns_av_R_equivalents 0.0295
_diffrn_reflns_av_sigmaI/netI 0.0337
_diffrn_reflns_limit_h_max 7
_diffrn_reflns_limit_h_min -9
_diffrn_reflns_limit_k_max 23
_diffrn_reflns_limit_k_min -24
_diffrn_reflns_limit_l_max 22
_diffrn_reflns_limit_l_min -20
_diffrn_reflns_number 15228
_diffrn_reflns_theta_full 26.40
_diffrn_reflns_theta_max 26.40
_diffrn_reflns_theta_min 1.55
_exptl_absorpt_coefficient_mu 2.381
_exptl_absorpt_correction_T_max 0.8324
_exptl_absorpt_correction_T_min 0.6474
_exptl_absorpt_correction_type multi-scan
_exptl_absorpt_process_details SADABS
_exptl_crystal_colour colourless
_exptl_crystal_density_diffrn 1.644
_exptl_crystal_density_method 'not measured'
_exptl_crystal_description rod
_exptl_crystal_F_000 1304
_exptl_crystal_size_max 0.20
_exptl_crystal_size_mid 0.08
_exptl_crystal_size_min 0.08
_refine_diff_density_max 1.574
_refine_diff_density_min -0.600
_refine_diff_density_rms 0.117
_refine_ls_extinction_method none
_refine_ls_goodness_of_fit_ref 1.031
_refine_ls_hydrogen_treatment constr
_refine_ls_matrix_type full
_refine_ls_number_parameters 297
_refine_ls_number_reflns 5440
_refine_ls_number_restraints 0
_refine_ls_restrained_S_all 1.031
_refine_ls_R_factor_all 0.0375
_refine_ls_R_factor_gt 0.0298
_refine_ls_shift/su_max 0.002
_refine_ls_shift/su_mean 0.000
_refine_ls_structure_factor_coef Fsqd
_refine_ls_weighting_details 'calc w=1/[\s^2^(Fo^2^)+(0.0463P)^2^+0.0000P] where P=(Fo^2^+2Fc^2^)/3'
_refine_ls_weighting_scheme calc
_refine_ls_wR_factor_gt 0.0719
_refine_ls_wR_factor_ref 0.0754
_reflns_number_gt 4687
_reflns_number_total 5440
_reflns_threshold_expression >2sigma(I)
_cod_data_source_file b716105k.txt
_cod_data_source_block s2461abs
_cod_depositor_comments
;
The following automatic conversions were performed:
'_symmetry_cell_setting' value 'Monoclinic' changed to 'monoclinic'
according to '/home/saulius/struct/CIF-dictionaries/cif_core.dic'
dictionary named 'cif_core.dic' version 2.4.1 from 2010-06-29.

Automatic conversion script
Id: cif_fix_enum 1527 2010-12-29 10:47:43Z saulius 
;
_cod_original_sg_symbol_Hall -P2yn
_cod_original_sg_symbol_H-M P2(1)/n
_cod_database_code 7102868

loop_
_symmetry_equiv_pos_as_xyz
'x, y, z'
'-x+1/2, y+1/2, -z+1/2'
'-x, -y, -z'
'x-1/2, -y-1/2, z-1/2'

loop_
_atom_site_label
_atom_site_type_symbol
_atom_site_fract_x
_atom_site_fract_y
_atom_site_fract_z
_atom_site_U_iso_or_equiv
_atom_site_adp_type
_atom_site_occupancy
_atom_site_symmetry_multiplicity
_atom_site_calc_flag
_atom_site_refinement_flags
_atom_site_disorder_assembly
_atom_site_disorder_group
I1 I 0.72415(3) 0.705566(10) 0.821499(12) 0.02284(7) Uani 1 1 d . . .
I2 I 1.29140(3) 1.105105(10) 0.744542(12) 0.02527(7) Uani 1 1 d . . .
O1 O 1.1507(3) 0.81495(11) 0.85098(11) 0.0192(4) Uani 1 1 d . . .
O2 O 0.8349(3) 1.06055(10) 0.72725(11) 0.0208(5) Uani 1 1 d . . .
N1 N 1.0778(3) 0.79008(12) 0.96402(14) 0.0168(5) Uani 1 1 d . . .
N2 N 0.9372(3) 0.96255(12) 0.68375(13) 0.0151(5) Uani 1 1 d . . .
C1 C 0.7146(4) 0.81133(15) 0.84008(17) 0.0184(6) Uani 1 1 d . . .
C2 C 0.8655(4) 0.85021(14) 0.86513(15) 0.0152(6) Uani 1 1 d . . .
C3 C 0.8546(4) 0.92198(14) 0.85766(15) 0.0141(6) Uani 1 1 d . . .
C4 C 0.6905(4) 0.95253(16) 0.83359(16) 0.0174(6) Uani 1 1 d . . .
H4 H 0.6823 1.0009 0.8289 0.021 Uiso 1 1 calc R . .
C5 C 0.5391(4) 0.91304(16) 0.81636(17) 0.0205(6) Uani 1 1 d . . .
H5 H 0.4269 0.9345 0.8042 0.025 Uiso 1 1 calc R . .
C6 C 0.5508(4) 0.84227(16) 0.81677(17) 0.0207(6) Uani 1 1 d . . .
H6 H 0.4480 0.8152 0.8013 0.025 Uiso 1 1 calc R . .
C7 C 1.0443(4) 0.81684(14) 0.89294(16) 0.0143(6) Uani 1 1 d . . .
C8 C 0.9579(5) 0.79539(18) 1.01876(19) 0.0305(8) Uani 1 1 d . . .
H8 H 0.8524 0.8225 0.9942 0.037 Uiso 1 1 calc R . .
C9 C 1.0443(6) 0.83248(19) 1.0910(2) 0.0443(11) Uani 1 1 d . . .
H9A H 1.1522 0.8083 1.1147 0.067 Uiso 1 1 calc R . .
H9B H 0.9626 0.8337 1.1262 0.067 Uiso 1 1 calc R . .
H9C H 1.0736 0.8793 1.0786 0.067 Uiso 1 1 calc R . .
C10 C 0.8942(5) 0.7254(2) 1.0387(2) 0.0428(10) Uani 1 1 d . . .
H10A H 0.8360 0.7021 0.9922 0.064 Uiso 1 1 calc R . .
H10B H 0.8105 0.7309 1.0726 0.064 Uiso 1 1 calc R . .
H10C H 0.9951 0.6982 1.0640 0.064 Uiso 1 1 calc R . .
C11 C 1.2492(4) 0.75516(16) 0.99171(17) 0.0211(7) Uani 1 1 d . . .
H11 H 1.2447 0.7372 1.0433 0.025 Uiso 1 1 calc R . .
C12 C 1.2745(5) 0.69317(17) 0.9436(2) 0.0314(8) Uani 1 1 d . . .
H12A H 1.1670 0.6653 0.9348 0.047 Uiso 1 1 calc R . .
H12B H 1.3738 0.6658 0.9702 0.047 Uiso 1 1 calc R . .
H12C H 1.2988 0.7085 0.8948 0.047 Uiso 1 1 calc R . .
C13 C 1.4037(5) 0.8049(2) 1.0022(2) 0.0339(8) Uani 1 1 d . . .
H13A H 1.4171 0.8225 0.9527 0.051 Uiso 1 1 calc R . .
H13B H 1.5119 0.7812 1.0263 0.051 Uiso 1 1 calc R . .
H13C H 1.3813 0.8430 1.0344 0.051 Uiso 1 1 calc R . .
C14 C 1.0156(4) 0.96555(14) 0.87170(16) 0.0142(6) Uani 1 1 d . . .
C15 C 1.0590(4) 1.00482(14) 0.81288(16) 0.0145(6) Uani 1 1 d . . .
C16 C 1.2121(4) 1.04505(15) 0.82872(16) 0.0172(6) Uani 1 1 d . . .
C17 C 1.3179(4) 1.04739(15) 0.90045(17) 0.0195(6) Uani 1 1 d . . .
H17 H 1.4210 1.0750 0.9099 0.023 Uiso 1 1 calc R . .
C18 C 1.2715(4) 1.00891(15) 0.95837(17) 0.0197(6) Uani 1 1 d . . .
H18 H 1.3415 1.0109 1.0081 0.024 Uiso 1 1 calc R . .
C19 C 1.1240(4) 0.96776(15) 0.94376(16) 0.0167(6) Uani 1 1 d . . .
H19 H 1.0955 0.9404 0.9833 0.020 Uiso 1 1 calc R . .
C20 C 0.9351(4) 1.01079(15) 0.73702(16) 0.0157(6) Uani 1 1 d . . .
C21 C 1.0559(4) 0.90285(14) 0.69590(16) 0.0168(6) Uani 1 1 d . . .
H21 H 1.1159 0.9028 0.7505 0.020 Uiso 1 1 calc R . .
C22 C 1.1990(4) 0.90860(17) 0.64863(18) 0.0238(7) Uani 1 1 d . . .
H22A H 1.1446 0.9070 0.5946 0.036 Uiso 1 1 calc R . .
H22B H 1.2821 0.8705 0.6609 0.036 Uiso 1 1 calc R . .
H22C H 1.2621 0.9520 0.6600 0.036 Uiso 1 1 calc R . .
C23 C 0.9555(5) 0.83584(16) 0.68024(18) 0.0270(7) Uani 1 1 d . . .
H23A H 0.8559 0.8358 0.7065 0.040 Uiso 1 1 calc R . .
H23B H 1.0344 0.7976 0.6986 0.040 Uiso 1 1 calc R . .
H23C H 0.9114 0.8309 0.6256 0.040 Uiso 1 1 calc R . .
C24 C 0.8197(4) 0.96945(16) 0.60814(16) 0.0208(6) Uani 1 1 d . . .
H24 H 0.8461 0.9298 0.5772 0.025 Uiso 1 1 calc R . .
C25 C 0.6259(4) 0.9632(2) 0.61354(19) 0.0322(8) Uani 1 1 d . . .
H25A H 0.6089 0.9216 0.6417 0.048 Uiso 1 1 calc R . .
H25B H 0.5531 0.9607 0.5624 0.048 Uiso 1 1 calc R . .
H25C H 0.5912 1.0031 0.6400 0.048 Uiso 1 1 calc R . .
C26 C 0.8585(5) 1.03362(17) 0.56655(18) 0.0290(8) Uani 1 1 d . . .
H26A H 0.8244 1.0740 0.5925 0.043 Uiso 1 1 calc R . .
H26B H 0.7912 1.0325 0.5143 0.043 Uiso 1 1 calc R . .
H26C H 0.9848 1.0357 0.5660 0.043 Uiso 1 1 calc R . .

loop_
_atom_site_aniso_label
_atom_site_aniso_U_11
_atom_site_aniso_U_22
_atom_site_aniso_U_33
_atom_site_aniso_U_23
_atom_site_aniso_U_13
_atom_site_aniso_U_12
I1 0.02309(12) 0.01561(11) 0.03037(12) -0.00042(8) 0.00663(9) -0.00438(8)
I2 0.02537(13) 0.02149(12) 0.03130(13) 0.00607(8) 0.01133(9) -0.00485(8)
O1 0.0150(11) 0.0222(11) 0.0222(11) 0.0016(9) 0.0079(9) 0.0012(9)
O2 0.0217(11) 0.0188(11) 0.0232(11) 0.0046(9) 0.0079(9) 0.0055(9)
N1 0.0180(13) 0.0158(12) 0.0172(12) 0.0014(9) 0.0049(10) 0.0053(10)
N2 0.0140(12) 0.0176(12) 0.0142(11) 0.0009(9) 0.0040(9) 0.0008(10)
C1 0.0189(15) 0.0159(14) 0.0217(15) 0.0020(12) 0.0075(12) -0.0025(12)
C2 0.0167(15) 0.0166(14) 0.0141(13) 0.0008(11) 0.0074(11) -0.0005(12)
C3 0.0162(15) 0.0157(14) 0.0123(13) 0.0000(10) 0.0074(11) -0.0005(11)
C4 0.0179(15) 0.0188(15) 0.0161(14) 0.0006(11) 0.0051(12) 0.0022(12)
C5 0.0142(15) 0.0250(16) 0.0233(15) 0.0011(13) 0.0064(12) 0.0032(13)
C6 0.0145(15) 0.0250(16) 0.0239(15) 0.0006(12) 0.0070(12) -0.0038(13)
C7 0.0159(14) 0.0103(13) 0.0173(14) -0.0011(11) 0.0043(11) 0.0001(11)
C8 0.0297(19) 0.039(2) 0.0268(17) 0.0163(14) 0.0165(15) 0.0176(16)
C9 0.083(3) 0.0301(19) 0.0276(19) 0.0071(15) 0.030(2) 0.024(2)
C10 0.033(2) 0.063(3) 0.035(2) 0.0186(19) 0.0113(17) -0.007(2)
C11 0.0197(16) 0.0244(16) 0.0195(15) 0.0026(12) 0.0049(12) 0.0076(13)
C12 0.038(2) 0.0270(17) 0.0305(18) 0.0019(14) 0.0097(16) 0.0157(16)
C13 0.0200(18) 0.045(2) 0.0325(19) 0.0031(16) -0.0036(15) -0.0044(16)
C14 0.0132(14) 0.0117(13) 0.0189(14) -0.0012(11) 0.0060(11) 0.0017(11)
C15 0.0147(14) 0.0120(13) 0.0179(14) -0.0010(11) 0.0056(11) 0.0037(11)
C16 0.0195(15) 0.0130(14) 0.0210(15) 0.0018(11) 0.0081(12) 0.0013(12)
C17 0.0144(15) 0.0168(14) 0.0281(16) -0.0055(12) 0.0064(12) -0.0025(12)
C18 0.0183(15) 0.0222(15) 0.0176(15) -0.0044(12) 0.0011(12) 0.0034(12)
C19 0.0191(15) 0.0169(14) 0.0166(14) -0.0002(11) 0.0093(12) 0.0038(12)
C20 0.0130(14) 0.0167(14) 0.0192(14) 0.0026(11) 0.0080(11) -0.0004(11)
C21 0.0221(16) 0.0130(14) 0.0152(14) 0.0001(11) 0.0038(12) 0.0033(12)
C22 0.0232(17) 0.0263(16) 0.0237(16) -0.0021(13) 0.0094(13) 0.0072(14)
C23 0.043(2) 0.0169(15) 0.0201(16) -0.0016(12) 0.0051(14) -0.0038(15)
C24 0.0205(16) 0.0269(16) 0.0145(14) -0.0013(12) 0.0026(12) 0.0029(13)
C25 0.0183(17) 0.049(2) 0.0272(18) -0.0008(16) -0.0002(14) -0.0017(16)
C26 0.038(2) 0.0292(18) 0.0199(16) 0.0060(13) 0.0075(14) 0.0105(15)

loop_
_atom_type_symbol
_atom_type_description
_atom_type_scat_dispersion_real
_atom_type_scat_dispersion_imag
_atom_type_scat_source
C C 0.0033 0.0016 'International Tables Vol C Tables 4.2.6.8 and 6.1.1.4'
H H 0.0000 0.0000 'International Tables Vol C Tables 4.2.6.8 and 6.1.1.4'
N N 0.0061 0.0033 'International Tables Vol C Tables 4.2.6.8 and 6.1.1.4'
O O 0.0106 0.0060 'International Tables Vol C Tables 4.2.6.8 and 6.1.1.4'
I I -0.4742 1.8119 'International Tables Vol C Tables 4.2.6.8 and 6.1.1.4'

loop_
_geom_angle_atom_site_label_1
_geom_angle_atom_site_label_2
_geom_angle_atom_site_label_3
_geom_angle
_geom_angle_site_symmetry_1
_geom_angle_site_symmetry_3
_geom_angle_publ_flag
C7 N1 C8 124.8(2) . . ?
C7 N1 C11 118.9(2) . . ?
C8 N1 C11 116.3(2) . . ?
C20 N2 C21 123.0(2) . . ?
C20 N2 C24 119.8(2) . . ?
C21 N2 C24 117.3(2) . . ?
C2 C1 C6 121.0(3) . . ?
C2 C1 I1 122.4(2) . . ?
C6 C1 I1 116.0(2) . . ?
C1 C2 C3 118.8(3) . . ?
C1 C2 C7 121.5(3) . . ?
C3 C2 C7 119.4(2) . . ?
C4 C3 C2 119.3(3) . . ?
C4 C3 C14 119.2(3) . . ?
C2 C3 C14 121.4(3) . . ?
C5 C4 C3 120.6(3) . . ?
C5 C4 H4 119.7 . . ?
C3 C4 H4 119.7 . . ?
C4 C5 C6 120.2(3) . . ?
C4 C5 H5 119.9 . . ?
C6 C5 H5 119.9 . . ?
C5 C6 C1 119.3(3) . . ?
C5 C6 H6 120.3 . . ?
C1 C6 H6 120.3 . . ?
O1 C7 N1 122.9(3) . . ?
O1 C7 C2 119.3(2) . . ?
N1 C7 C2 117.8(2) . . ?
N1 C8 C10 111.5(3) . . ?
N1 C8 C9 111.9(3) . . ?
C10 C8 C9 109.6(3) . . ?
N1 C8 H8 107.9 . . ?
C10 C8 H8 107.9 . . ?
C9 C8 H8 107.9 . . ?
C8 C9 H9A 109.5 . . ?
C8 C9 H9B 109.5 . . ?
H9A C9 H9B 109.5 . . ?
C8 C9 H9C 109.5 . . ?
H9A C9 H9C 109.5 . . ?
H9B C9 H9C 109.5 . . ?
C8 C10 H10A 109.5 . . ?
C8 C10 H10B 109.5 . . ?
H10A C10 H10B 109.5 . . ?
C8 C10 H10C 109.5 . . ?
H10A C10 H10C 109.5 . . ?
H10B C10 H10C 109.5 . . ?
N1 C11 C13 112.0(3) . . ?
N1 C11 C12 112.4(3) . . ?
C13 C11 C12 113.1(3) . . ?
N1 C11 H11 106.2 . . ?
C13 C11 H11 106.2 . . ?
C12 C11 H11 106.2 . . ?
C11 C12 H12A 109.5 . . ?
C11 C12 H12B 109.5 . . ?
H12A C12 H12B 109.5 . . ?
C11 C12 H12C 109.5 . . ?
H12A C12 H12C 109.5 . . ?
H12B C12 H12C 109.5 . . ?
C11 C13 H13A 109.5 . . ?
C11 C13 H13B 109.5 . . ?
H13A C13 H13B 109.5 . . ?
C11 C13 H13C 109.5 . . ?
H13A C13 H13C 109.5 . . ?
H13B C13 H13C 109.5 . . ?
C19 C14 C15 119.6(3) . . ?
C19 C14 C3 120.2(3) . . ?
C15 C14 C3 120.2(2) . . ?
C14 C15 C16 118.2(3) . . ?
C14 C15 C20 121.4(3) . . ?
C16 C15 C20 120.0(2) . . ?
C17 C16 C15 121.8(3) . . ?
C17 C16 I2 116.7(2) . . ?
C15 C16 I2 121.5(2) . . ?
C16 C17 C18 119.2(3) . . ?
C16 C17 H17 120.4 . . ?
C18 C17 H17 120.4 . . ?
C19 C18 C17 120.0(3) . . ?
C19 C18 H18 120.0 . . ?
C17 C18 H18 120.0 . . ?
C18 C19 C14 121.1(3) . . ?
C18 C19 H19 119.4 . . ?
C14 C19 H19 119.4 . . ?
O2 C20 N2 123.1(3) . . ?
O2 C20 C15 117.3(3) . . ?
N2 C20 C15 119.6(2) . . ?
N2 C21 C23 112.0(3) . . ?
N2 C21 C22 111.0(2) . . ?
C23 C21 C22 111.1(3) . . ?
N2 C21 H21 107.5 . . ?
C23 C21 H21 107.5 . . ?
C22 C21 H21 107.5 . . ?
C21 C22 H22A 109.5 . . ?
C21 C22 H22B 109.5 . . ?
H22A C22 H22B 109.5 . . ?
C21 C22 H22C 109.5 . . ?
H22A C22 H22C 109.5 . . ?
H22B C22 H22C 109.5 . . ?
C21 C23 H23A 109.5 . . ?
C21 C23 H23B 109.5 . . ?
H23A C23 H23B 109.5 . . ?
C21 C23 H23C 109.5 . . ?
H23A C23 H23C 109.5 . . ?
H23B C23 H23C 109.5 . . ?
N2 C24 C26 112.4(3) . . ?
N2 C24 C25 111.4(3) . . ?
C26 C24 C25 112.9(3) . . ?
N2 C24 H24 106.5 . . ?
C26 C24 H24 106.5 . . ?
C25 C24 H24 106.5 . . ?
C24 C25 H25A 109.5 . . ?
C24 C25 H25B 109.5 . . ?
H25A C25 H25B 109.5 . . ?
C24 C25 H25C 109.5 . . ?
H25A C25 H25C 109.5 . . ?
H25B C25 H25C 109.5 . . ?
C24 C26 H26A 109.5 . . ?
C24 C26 H26B 109.5 . . ?
H26A C26 H26B 109.5 . . ?
C24 C26 H26C 109.5 . . ?
H26A C26 H26C 109.5 . . ?
H26B C26 H26C 109.5 . . ?

loop_
_geom_bond_atom_site_label_1
_geom_bond_atom_site_label_2
_geom_bond_distance
_geom_bond_site_symmetry_2
_geom_bond_publ_flag
I1 C1 2.099(3) . ?
I2 C16 2.102(3) . ?
O1 C7 1.223(4) . ?
O2 C20 1.235(3) . ?
N1 C7 1.358(4) . ?
N1 C8 1.484(4) . ?
N1 C11 1.488(4) . ?
N2 C20 1.347(4) . ?
N2 C21 1.475(4) . ?
N2 C24 1.485(4) . ?
C1 C2 1.391(4) . ?
C1 C6 1.392(4) . ?
C2 C3 1.411(4) . ?
C2 C7 1.522(4) . ?
C3 C4 1.392(4) . ?
C3 C14 1.489(4) . ?
C4 C5 1.386(4) . ?
C4 H4 0.9500 . ?
C5 C6 1.387(4) . ?
C5 H5 0.9500 . ?
C6 H6 0.9500 . ?
C8 C10 1.521(5) . ?
C8 C9 1.522(5) . ?
C8 H8 1.0000 . ?
C9 H9A 0.9800 . ?
C9 H9B 0.9800 . ?
C9 H9C 0.9800 . ?
C10 H10A 0.9800 . ?
C10 H10B 0.9800 . ?
C10 H10C 0.9800 . ?
C11 C13 1.523(5) . ?
C11 C12 1.525(4) . ?
C11 H11 1.0000 . ?
C12 H12A 0.9800 . ?
C12 H12B 0.9800 . ?
C12 H12C 0.9800 . ?
C13 H13A 0.9800 . ?
C13 H13B 0.9800 . ?
C13 H13C 0.9800 . ?
C14 C19 1.398(4) . ?
C14 C15 1.401(4) . ?
C15 C16 1.404(4) . ?
C15 C20 1.509(4) . ?
C16 C17 1.385(4) . ?
C17 C18 1.389(4) . ?
C17 H17 0.9500 . ?
C18 C19 1.379(4) . ?
C18 H18 0.9500 . ?
C19 H19 0.9500 . ?
C21 C23 1.521(4) . ?
C21 C22 1.528(4) . ?
C21 H21 1.0000 . ?
C22 H22A 0.9800 . ?
C22 H22B 0.9800 . ?
C22 H22C 0.9800 . ?
C23 H23A 0.9800 . ?
C23 H23B 0.9800 . ?
C23 H23C 0.9800 . ?
C24 C26 1.521(5) . ?
C24 C25 1.527(5) . ?
C24 H24 1.0000 . ?
C25 H25A 0.9800 . ?
C25 H25B 0.9800 . ?
C25 H25C 0.9800 . ?
C26 H26A 0.9800 . ?
C26 H26B 0.9800 . ?
C26 H26C 0.9800 . ?

loop_
_geom_torsion_atom_site_label_1
_geom_torsion_atom_site_label_2
_geom_torsion_atom_site_label_3
_geom_torsion_atom_site_label_4
_geom_torsion
_geom_torsion_site_symmetry_1
_geom_torsion_site_symmetry_2
_geom_torsion_site_symmetry_3
_geom_torsion_site_symmetry_4
_geom_torsion_publ_flag
C6 C1 C2 C3 -7.9(4) . . . . ?
I1 C1 C2 C3 163.8(2) . . . . ?
C6 C1 C2 C7 178.2(3) . . . . ?
I1 C1 C2 C7 -10.1(4) . . . . ?
C1 C2 C3 C4 7.2(4) . . . . ?
C7 C2 C3 C4 -178.8(3) . . . . ?
C1 C2 C3 C14 -170.1(3) . . . . ?
C7 C2 C3 C14 3.9(4) . . . . ?
C2 C3 C4 C5 -0.6(4) . . . . ?
C14 C3 C4 C5 176.7(3) . . . . ?
C3 C4 C5 C6 -5.4(4) . . . . ?
C4 C5 C6 C1 4.7(5) . . . . ?
C2 C1 C6 C5 2.0(5) . . . . ?
I1 C1 C6 C5 -170.2(2) . . . . ?
C8 N1 C7 O1 175.6(3) . . . . ?
C11 N1 C7 O1 -1.7(4) . . . . ?
C8 N1 C7 C2 -4.7(4) . . . . ?
C11 N1 C7 C2 178.0(2) . . . . ?
C1 C2 C7 O1 101.8(3) . . . . ?
C3 C2 C7 O1 -72.0(4) . . . . ?
C1 C2 C7 N1 -77.9(4) . . . . ?
C3 C2 C7 N1 108.2(3) . . . . ?
C7 N1 C8 C10 117.1(3) . . . . ?
C11 N1 C8 C10 -65.5(4) . . . . ?
C7 N1 C8 C9 -119.6(3) . . . . ?
C11 N1 C8 C9 57.7(3) . . . . ?
C7 N1 C11 C13 67.5(3) . . . . ?
C8 N1 C11 C13 -110.0(3) . . . . ?
C7 N1 C11 C12 -61.2(4) . . . . ?
C8 N1 C11 C12 121.3(3) . . . . ?
C4 C3 C14 C19 119.6(3) . . . . ?
C2 C3 C14 C19 -63.2(4) . . . . ?
C4 C3 C14 C15 -60.2(4) . . . . ?
C2 C3 C14 C15 117.1(3) . . . . ?
C19 C14 C15 C16 0.3(4) . . . . ?
C3 C14 C15 C16 -179.9(3) . . . . ?
C19 C14 C15 C20 -172.5(3) . . . . ?
C3 C14 C15 C20 7.3(4) . . . . ?
C14 C15 C16 C17 -0.9(4) . . . . ?
C20 C15 C16 C17 172.0(3) . . . . ?
C14 C15 C16 I2 179.3(2) . . . . ?
C20 C15 C16 I2 -7.8(4) . . . . ?
C15 C16 C17 C18 0.0(4) . . . . ?
I2 C16 C17 C18 179.8(2) . . . . ?
C16 C17 C18 C19 1.5(4) . . . . ?
C17 C18 C19 C14 -2.1(4) . . . . ?
C15 C14 C19 C18 1.2(4) . . . . ?
C3 C14 C19 C18 -178.6(3) . . . . ?
C21 N2 C20 O2 -179.4(3) . . . . ?
C24 N2 C20 O2 2.3(4) . . . . ?
C21 N2 C20 C15 0.3(4) . . . . ?
C24 N2 C20 C15 -178.0(3) . . . . ?
C14 C15 C20 O2 94.8(3) . . . . ?
C16 C15 C20 O2 -77.9(4) . . . . ?
C14 C15 C20 N2 -84.9(3) . . . . ?
C16 C15 C20 N2 102.4(3) . . . . ?
C20 N2 C21 C23 125.7(3) . . . . ?
C24 N2 C21 C23 -56.1(3) . . . . ?
C20 N2 C21 C22 -109.5(3) . . . . ?
C24 N2 C21 C22 68.7(3) . . . . ?
C20 N2 C24 C26 61.3(4) . . . . ?
C21 N2 C24 C26 -117.0(3) . . . . ?
C20 N2 C24 C25 -66.6(4) . . . . ?
C21 N2 C24 C25 115.0(3) . . . . ?

loop_
_cod_related_entry_id
_cod_related_entry_database
_cod_related_entry_code
1 ChemSpider 21120049
